data_4342777
loop_
_publ_author_name
'Hansen, Christopher B.'
'Jordan, Richard F.'
'Hillhouse, Gregory L.'

_publ_section_title
;
 Protonolysis and amide exchange reactions of a three-coordinate cobalt
 amide complex supported by an N-heterocyclic carbene ligand.
;
_journal_issue 10
_journal_name_full 'Inorganic chemistry'
_journal_page_first 4603
_journal_page_last 4610
_journal_paper_doi 10.1021/ic502670x
_journal_volume 54
_journal_year 2015
_chemical_formula_moiety 'C51 H62 Cl Co N3, 2(C7 H8)'
_chemical_formula_sum 'C65 H78 Cl Co N3'
_chemical_formula_weight 995.68
_chemical_name_systematic
;
 ?
;
_space_group_crystal_system orthorhombic
_space_group_IT_number 61
_space_group_name_Hall '-P 2ac 2ab'
_space_group_name_H-M_alt 'P b c a'
_symmetry_space_group_name_Hall '-P 2ac 2ab'
_symmetry_space_group_name_H-M 'P b c a'
_atom_sites_solution_hydrogens mixed
_atom_sites_solution_primary heavy
_atom_sites_solution_secondary difmap
_audit_creation_method SHELXL-2014
_cell_angle_alpha 90
_cell_angle_beta 90
_cell_angle_gamma 90
_cell_formula_units_Z 8
_cell_length_a 10.0070(7)
_cell_length_b 28.2641(19)
_cell_length_c 39.221(3)
_cell_measurement_reflns_used 126
_cell_measurement_temperature 100(2)
_cell_measurement_theta_max 14.76
_cell_measurement_theta_min 2.295
_cell_volume 11093.2(14)
_computing_cell_refinement 'SAINT V.8.27 (Bruker AXS Inc., 2012)'
_computing_data_collection 'APEX2 v.2013.10 (Bruker AXS Inc., 2013)'
_computing_data_reduction 'SAINT V.8.27 (Bruker AXS Inc., 2012)'
_computing_molecular_graphics
;
Mercury: visualization and analysis of crystal structures
C. F. Macrae, P. R. Edgington, P. McCabe, E. Pidcock, G. P. Shields, 
R. Taylor, M. Towler and J. van de Streek, J. Appl. Cryst., 39, 453-457, 2006 
;
_computing_publication_material 'APEX2 v.2014.7-1 (Bruker AXS Inc., 2014)'
_computing_structure_refinement 'SHELXL-2014/7 (Sheldrick, 2014)'
_computing_structure_solution 'SHELXT 2014/4 (Sheldrick, 2014)'
_diffrn_ambient_temperature 100(2)
_diffrn_detector_area_resol_mean 10.4167
_diffrn_measured_fraction_theta_full 0.680
_diffrn_measured_fraction_theta_max 0.996
_diffrn_measurement_device_type 'Bruker D8 Venture'
_diffrn_measurement_method 'omega and phi scans'
_diffrn_radiation_type MoK\a
_diffrn_radiation_wavelength 0.71073
_diffrn_reflns_av_R_equivalents 0.1444
_diffrn_reflns_av_unetI/netI 0.0407
_diffrn_reflns_laue_measured_fraction_full 0.680
_diffrn_reflns_laue_measured_fraction_max 0.996
_diffrn_reflns_limit_h_max 10
_diffrn_reflns_limit_h_min -10
_diffrn_reflns_limit_k_max 29
_diffrn_reflns_limit_k_min -29
_diffrn_reflns_limit_l_max 41
_diffrn_reflns_limit_l_min -41
_diffrn_reflns_number 146951
_diffrn_reflns_point_group_measured_fraction_full 0.680
_diffrn_reflns_point_group_measured_fraction_max 0.996
_diffrn_reflns_theta_full 25.242
_diffrn_reflns_theta_max 22.029
_diffrn_reflns_theta_min 2.077
_diffrn_source 'INCOATEC ImuS micro-focus source\'
_exptl_absorpt_coefficient_mu 0.400
_exptl_absorpt_correction_T_max 0.7447
_exptl_absorpt_correction_T_min 0.6699
_exptl_absorpt_correction_type multi-scan
_exptl_absorpt_process_details SADABS
_exptl_crystal_colour Purple
_exptl_crystal_density_diffrn 1.192
_exptl_crystal_description plate
_exptl_crystal_F_000 4264
_exptl_crystal_size_max 0.227
_exptl_crystal_size_mid 0.113
_exptl_crystal_size_min 0.047
_refine_diff_density_max 0.388
_refine_diff_density_min -0.294
_refine_diff_density_rms 0.058
_refine_ls_extinction_method none
_refine_ls_goodness_of_fit_ref 1.172
_refine_ls_hydrogen_treatment mixed
_refine_ls_matrix_type full
_refine_ls_number_parameters 654
_refine_ls_number_reflns 6813
_refine_ls_number_restraints 1
_refine_ls_restrained_S_all 1.172
_refine_ls_R_factor_all 0.0735
_refine_ls_R_factor_gt 0.0499
_refine_ls_shift/su_max 0.001
_refine_ls_shift/su_mean 0.000
_refine_ls_structure_factor_coef Fsqd
_refine_ls_weighting_details 'w=1/[\s^2^(Fo^2^)+(0.0169P)^2^+28.7295P] where P=(Fo^2^+2Fc^2^)/3'
_refine_ls_weighting_scheme calc
_refine_ls_wR_factor_gt 0.0988
_refine_ls_wR_factor_ref 0.1069
_reflns_Friedel_coverage 0.000
_reflns_number_gt 5321
_reflns_number_total 6813
_reflns_threshold_expression 'I > 2\s(I)'
_cod_data_source_file ic502670x_si_001.cif
_cod_data_source_block Compound_5
_cod_depositor_comments
;
The following automatic conversions were performed:

'_exptl_absorpt_correction_type' value 'Multi-scan' changed to
'multi-scan' according to
/usr/data/users/saulius/crontab/automatic-downloads/rss-feeds/ACS/lib/dictionaries/cif_core.dic
dictionary named 'cif_core.dic' version 2.4.2 from 2011-04-26.

Automatic conversion script
Id: cif_fix_values 3271 2015-04-21 07:52:19Z andrius 

 Adding full bibliography for 4342774--4342778.cif.
;
_cod_database_code 4342777
_shelx_space_group_comment
;
The symmetry employed for this shelxl refinement is uniquely defined
by the following loop, which should always be used as a source of
symmetry information in preference to the above space-group names.
They are only intended as comments.
;
_shelx_estimated_absorpt_t_min 0.915
_shelx_estimated_absorpt_t_max 0.981
_shelxl_version_number 2014-3

loop_
_space_group_symop_operation_xyz
'x, y, z'
'-x+1/2, -y, z+1/2'
'-x, y+1/2, -z+1/2'
'x+1/2, -y+1/2, -z'
'-x, -y, -z'
'x-1/2, y, -z-1/2'
'x, -y-1/2, z-1/2'
'-x-1/2, y-1/2, z'

loop_
_atom_site_label
_atom_site_type_symbol
_atom_site_fract_x
_atom_site_fract_y
_atom_site_fract_z
_atom_site_U_iso_or_equiv
_atom_site_adp_type
_atom_site_occupancy
_atom_site_site_symmetry_order
_atom_site_calc_flag
_atom_site_refinement_flags_posn
_atom_site_refinement_flags_adp
Co1 Co 0.26944(5) 0.99982(2) 0.11684(2) 0.01227(14) Uani 1 1 d . .
Cl1 Cl 0.46502(9) 1.03566(4) 0.12700(3) 0.0183(2) Uani 1 1 d . .
N1 N 0.0718(3) 1.03992(11) 0.16525(7) 0.0091(7) Uani 1 1 d . .
N2 N 0.0714(3) 1.08923(11) 0.12435(8) 0.0106(8) Uani 1 1 d . .
N3 N 0.2491(3) 0.93515(11) 0.12973(8) 0.0150(8) Uani 1 1 d D .
H3N H 0.224(4) 0.9290(15) 0.1502(6) 0.029(14) Uiso 1 1 d D .
C1 C 0.1234(4) 1.04640(13) 0.13340(9) 0.0104(9) Uani 1 1 d . .
C2 C -0.0098(4) 1.07701(14) 0.17529(10) 0.0120(9) Uani 1 1 d . .
H2 H -0.053(4) 1.0767(13) 0.1961(10) 0.014 Uiso 1 1 d . U
C3 C -0.0090(4) 1.10787(14) 0.14972(10) 0.0139(9) Uani 1 1 d . .
H3 H -0.0550 1.1373 0.1490 0.017 Uiso 1 1 calc R U
C4 C 0.0925(4) 0.99867(14) 0.18635(9) 0.0105(9) Uani 1 1 d . .
C5 C 0.2026(4) 0.99756(14) 0.20819(9) 0.0121(9) Uani 1 1 d . .
C6 C 0.2145(4) 0.95841(14) 0.22919(9) 0.0144(9) Uani 1 1 d . .
H6 H 0.2888 0.9560 0.2442 0.017 Uiso 1 1 calc R U
C7 C 0.1203(4) 0.92295(14) 0.22861(10) 0.0153(10) Uani 1 1 d . .
H7 H 0.1287 0.8970 0.2438 0.018 Uiso 1 1 calc R U
C8 C 0.0141(4) 0.92456(14) 0.20632(10) 0.0152(10) Uani 1 1 d . .
H8 H -0.0489 0.8994 0.2061 0.018 Uiso 1 1 calc R U
C9 C -0.0020(4) 0.96257(13) 0.18418(9) 0.0103(9) Uani 1 1 d . .
C10 C 0.3032(4) 1.03789(14) 0.20958(10) 0.0147(10) Uani 1 1 d . .
H10 H 0.3049 1.0532 0.1866 0.018 Uiso 1 1 calc R U
C11 C 0.4447(4) 1.02100(16) 0.21759(11) 0.0249(11) Uani 1 1 d . .
H11A H 0.4489 1.0101 0.2413 0.037 Uiso 1 1 calc R U
H11B H 0.5076 1.0472 0.2143 0.037 Uiso 1 1 calc R U
H11C H 0.4684 0.9949 0.2023 0.037 Uiso 1 1 calc R U
C12 C 0.2600(4) 1.07541(15) 0.23552(10) 0.0248(11) Uani 1 1 d . .
H12A H 0.1710 1.0872 0.2296 0.037 Uiso 1 1 calc R U
H12B H 0.3240 1.1017 0.2352 0.037 Uiso 1 1 calc R U
H12C H 0.2576 1.0614 0.2584 0.037 Uiso 1 1 calc R U
C13 C -0.1176(4) 0.96442(14) 0.15895(10) 0.0134(9) Uani 1 1 d . .
H13 H -0.0951 0.9887 0.1413 0.016 Uiso 1 1 calc R U
C14 C -0.1379(4) 0.91741(15) 0.14071(11) 0.0215(10) Uani 1 1 d . .
H14A H -0.0534 0.9073 0.1304 0.032 Uiso 1 1 calc R U
H14B H -0.2056 0.9212 0.1229 0.032 Uiso 1 1 calc R U
H14C H -0.1678 0.8935 0.1571 0.032 Uiso 1 1 calc R U
C15 C -0.2470(4) 0.97989(15) 0.17623(10) 0.0221(10) Uani 1 1 d . .
H15A H -0.2723 0.9565 0.1935 0.033 Uiso 1 1 calc R U
H15B H -0.3181 0.9824 0.1591 0.033 Uiso 1 1 calc R U
H15C H -0.2337 1.0107 0.1871 0.033 Uiso 1 1 calc R U
C16 C 0.0938(4) 1.11732(13) 0.09381(9) 0.0096(9) Uani 1 1 d . .
C17 C -0.0027(4) 1.11623(13) 0.06810(10) 0.0124(9) Uani 1 1 d . .
C18 C 0.0108(4) 1.14910(14) 0.04179(10) 0.0181(10) Uani 1 1 d . .
H18 H -0.0514 1.1489 0.0235 0.022 Uiso 1 1 calc R U
C19 C 0.1126(4) 1.18176(14) 0.04192(10) 0.0194(10) Uani 1 1 d . .
H19 H 0.1178 1.2046 0.0242 0.023 Uiso 1 1 calc R U
C20 C 0.2072(4) 1.18165(14) 0.06752(10) 0.0180(10) Uani 1 1 d . .
H20 H 0.2773 1.2043 0.0670 0.022 Uiso 1 1 calc R U
C21 C 0.2020(4) 1.14911(13) 0.09407(10) 0.0119(9) Uani 1 1 d . .
C22 C -0.1191(4) 1.08173(14) 0.06876(10) 0.0154(10) Uani 1 1 d . .
H22 H -0.0916 1.0539 0.0828 0.018 Uiso 1 1 calc R U
C23 C -0.1576(4) 1.06323(15) 0.03321(10) 0.0214(10) Uani 1 1 d . .
H23A H -0.1981 1.0889 0.0200 0.032 Uiso 1 1 calc R U
H23B H -0.2216 1.0372 0.0356 0.032 Uiso 1 1 calc R U
H23C H -0.0773 1.0518 0.0215 0.032 Uiso 1 1 calc R U
C24 C -0.2437(4) 1.10348(16) 0.08547(11) 0.0253(11) Uani 1 1 d . .
H24A H -0.2229 1.1124 0.1090 0.038 Uiso 1 1 calc R U
H24B H -0.3164 1.0803 0.0854 0.038 Uiso 1 1 calc R U
H24C H -0.2712 1.1316 0.0727 0.038 Uiso 1 1 calc R U
C25 C 0.3082(4) 1.14785(14) 0.12162(10) 0.0148(10) Uani 1 1 d . .
H25 H 0.3121 1.1147 0.1306 0.018 Uiso 1 1 calc R U
C26 C 0.4458(4) 1.15986(15) 0.10775(11) 0.0233(11) Uani 1 1 d . .
H26A H 0.4486 1.1934 0.1014 0.035 Uiso 1 1 calc R U
H26B H 0.4641 1.1404 0.0876 0.035 Uiso 1 1 calc R U
H26C H 0.5133 1.1535 0.1253 0.035 Uiso 1 1 calc R U
C27 C 0.2732(4) 1.18012(15) 0.15147(10) 0.0229(10) Uani 1 1 d . .
H27A H 0.3452 1.1791 0.1684 0.034 Uiso 1 1 calc R U
H27B H 0.1896 1.1694 0.1620 0.034 Uiso 1 1 calc R U
H27C H 0.2623 1.2126 0.1432 0.034 Uiso 1 1 calc R U
C28 C 0.2822(4) 0.89646(13) 0.11091(9) 0.0126(9) Uani 1 1 d . .
C29 C 0.3120(4) 0.90339(14) 0.07558(10) 0.0151(10) Uani 1 1 d . .
C30 C 0.3410(4) 0.86533(14) 0.05493(10) 0.0166(10) Uani 1 1 d . .
H30 H 0.3583 0.8708 0.0314 0.020 Uiso 1 1 calc R U
C31 C 0.3457(4) 0.81989(14) 0.06708(10) 0.0166(10) Uani 1 1 d . .
H31 H 0.3645 0.7941 0.0523 0.020 Uiso 1 1 calc R U
C32 C 0.3221(4) 0.81268(14) 0.10170(10) 0.0173(10) Uani 1 1 d . .
H32 H 0.3274 0.7815 0.1106 0.021 Uiso 1 1 calc R U
C33 C 0.2910(4) 0.84967(13) 0.12358(10) 0.0130(9) Uani 1 1 d . .
C34 C 0.3203(4) 0.95282(14) 0.06208(9) 0.0142(10) Uani 1 1 d . .
C35 C 0.4465(4) 0.97277(14) 0.05569(10) 0.0170(10) Uani 1 1 d . .
C36 C 0.4543(4) 1.01638(14) 0.04014(10) 0.0193(10) Uani 1 1 d . .
H36 H 0.5399 1.0292 0.0351 0.023 Uiso 1 1 calc R U
C37 C 0.3412(4) 1.04228(14) 0.03158(10) 0.0173(10) Uani 1 1 d . .
C38 C 0.2178(4) 1.02323(14) 0.03911(10) 0.0186(10) Uani 1 1 d . .
H38 H 0.1399 1.0411 0.0341 0.022 Uiso 1 1 calc R U
C39 C 0.2036(4) 0.97839(14) 0.05386(10) 0.0155(10) Uani 1 1 d . .
C40 C 0.5720(4) 0.94874(15) 0.06789(11) 0.0246(11) Uani 1 1 d . .
H40A H 0.6494 0.9622 0.0561 0.037 Uiso 1 1 calc R U
H40B H 0.5665 0.9148 0.0631 0.037 Uiso 1 1 calc R U
H40C H 0.5818 0.9536 0.0925 0.037 Uiso 1 1 calc R U
C41 C 0.0670(4) 0.95654(15) 0.05827(11) 0.0203(10) Uani 1 1 d . .
H41A H -0.0017 0.9798 0.0523 0.030 Uiso 1 1 calc R U
H41B H 0.0552 0.9468 0.0821 0.030 Uiso 1 1 calc R U
H41C H 0.0588 0.9289 0.0434 0.030 Uiso 1 1 calc R U
C42 C 0.3534(5) 1.09074(15) 0.01596(11) 0.0293(12) Uani 1 1 d . .
H42A H 0.2712 1.0983 0.0035 0.044 Uiso 1 1 calc R U
H42B H 0.4294 1.0912 0.0002 0.044 Uiso 1 1 calc R U
H42C H 0.3676 1.1142 0.0340 0.044 Uiso 1 1 calc R U
C43 C 0.2802(4) 0.83938(13) 0.16107(9) 0.0131(9) Uani 1 1 d . .
C44 C 0.3849(4) 0.85315(13) 0.18285(10) 0.0134(10) Uani 1 1 d . .
C45 C 0.3785(4) 0.84097(13) 0.21723(10) 0.0145(10) Uani 1 1 d . .
H45 H 0.4497 0.8500 0.2319 0.017 Uiso 1 1 calc R U
C46 C 0.2716(4) 0.81608(13) 0.23081(10) 0.0161(10) Uani 1 1 d . .
C47 C 0.1702(4) 0.80274(14) 0.20890(10) 0.0166(10) Uani 1 1 d . .
H47 H 0.0972 0.7851 0.2177 0.020 Uiso 1 1 calc R U
C48 C 0.1710(4) 0.81414(13) 0.17422(10) 0.0150(10) Uani 1 1 d . .
C49 C 0.5052(4) 0.87901(15) 0.16943(11) 0.0202(10) Uani 1 1 d . .
H49A H 0.4775 0.9097 0.1601 0.030 Uiso 1 1 calc R U
H49B H 0.5474 0.8602 0.1514 0.030 Uiso 1 1 calc R U
H49C H 0.5692 0.8840 0.1880 0.030 Uiso 1 1 calc R U
C50 C 0.0545(4) 0.80017(15) 0.15208(11) 0.0203(10) Uani 1 1 d . .
H50A H -0.0106 0.7825 0.1657 0.031 Uiso 1 1 calc R U
H50B H 0.0862 0.7803 0.1333 0.031 Uiso 1 1 calc R U
H50C H 0.0120 0.8287 0.1429 0.031 Uiso 1 1 calc R U
C51 C 0.2654(4) 0.80527(14) 0.26836(10) 0.0221(10) Uani 1 1 d . .
H51A H 0.1719 0.8046 0.2758 0.033 Uiso 1 1 calc R U
H51B H 0.3136 0.8298 0.2811 0.033 Uiso 1 1 calc R U
H51C H 0.3067 0.7744 0.2727 0.033 Uiso 1 1 calc R U
C52 C 0.6630(5) 0.28971(16) 0.05748(11) 0.0290(12) Uani 1 1 d . .
C53 C 0.7225(4) 0.24908(16) 0.04572(10) 0.0271(11) Uani 1 1 d . .
H53 H 0.8145 0.2438 0.0502 0.032 Uiso 1 1 calc R U
C54 C 0.6507(5) 0.21553(17) 0.02730(11) 0.0307(12) Uani 1 1 d . .
H54 H 0.6937 0.1876 0.0195 0.037 Uiso 1 1 calc R U
C55 C 0.5174(5) 0.22273(16) 0.02038(11) 0.0288(12) Uani 1 1 d . .
H55 H 0.4683 0.2000 0.0076 0.035 Uiso 1 1 calc R U
C56 C 0.4557(5) 0.26339(16) 0.03219(11) 0.0296(12) Uani 1 1 d . .
H56 H 0.3638 0.2687 0.0275 0.035 Uiso 1 1 calc R U
C57 C 0.5270(4) 0.29617(17) 0.05073(11) 0.0272(11) Uani 1 1 d . .
H57 H 0.4830 0.3236 0.0591 0.033 Uiso 1 1 calc R U
C59 C 0.9318(4) 0.20524(15) 0.20399(11) 0.0235(11) Uani 1 1 d . .
C60 C 0.9686(5) 0.23464(15) 0.17734(12) 0.0271(12) Uani 1 1 d . .
H60 H 1.0523 0.2504 0.1781 0.033 Uiso 1 1 calc R U
C61 C 0.8855(5) 0.24137(16) 0.14963(12) 0.0288(12) Uani 1 1 d . .
H61 H 0.9126 0.2615 0.1315 0.035 Uiso 1 1 calc R U
C62 C 0.7631(5) 0.21890(15) 0.14829(12) 0.0305(12) Uani 1 1 d . .
H62 H 0.7057 0.2234 0.1293 0.037 Uiso 1 1 calc R U
C63 C 0.7248(4) 0.18976(15) 0.17484(11) 0.0257(11) Uani 1 1 d . .
H63 H 0.6406 0.1742 0.1741 0.031 Uiso 1 1 calc R U
C64 C 0.8080(4) 0.18316(15) 0.20230(11) 0.0242(11) Uani 1 1 d . .
H64 H 0.7803 0.1631 0.2204 0.029 Uiso 1 1 calc R U
C65 C 1.0240(5) 0.19753(17) 0.23389(12) 0.0377(13) Uani 1 1 d . .
H65A H 1.0621 0.1656 0.2327 0.057 Uiso 1 1 calc R U
H65B H 0.9736 0.2010 0.2552 0.057 Uiso 1 1 calc R U
H65C H 1.0961 0.2210 0.2332 0.057 Uiso 1 1 calc R U
C58 C 0.7398(5) 0.32556(17) 0.07761(13) 0.0465(14) Uani 1 1 d . .
H58A H 0.8357 0.3214 0.0734 0.070 Uiso 1 1 calc R U
H58B H 0.7214 0.3213 0.1020 0.070 Uiso 1 1 calc R U
H58C H 0.7127 0.3574 0.0707 0.070 Uiso 1 1 calc R U

loop_
_atom_site_aniso_label
_atom_site_aniso_U_11
_atom_site_aniso_U_22
_atom_site_aniso_U_33
_atom_site_aniso_U_23
_atom_site_aniso_U_13
_atom_site_aniso_U_12
Co1 0.0109(3) 0.0139(3) 0.0120(3) 0.0000(2) 0.0023(2) 0.0017(3)
Cl1 0.0114(5) 0.0224(6) 0.0211(6) -0.0016(5) 0.0010(5) -0.0001(4)
N1 0.0079(17) 0.0124(18) 0.0069(18) 0.0002(14) -0.0016(14) 0.0018(15)
N2 0.0084(17) 0.0144(19) 0.0088(19) 0.0009(15) 0.0025(15) 0.0003(14)
N3 0.0159(19) 0.017(2) 0.012(2) -0.0038(17) 0.0022(17) 0.0020(15)
C1 0.008(2) 0.017(2) 0.006(2) 0.0002(18) -0.0011(18) -0.0030(18)
C2 0.011(2) 0.016(2) 0.009(2) -0.001(2) 0.0030(19) 0.0004(19)
C3 0.013(2) 0.013(2) 0.016(2) -0.002(2) 0.0028(19) 0.0038(18)
C4 0.011(2) 0.011(2) 0.010(2) 0.0014(19) 0.0060(17) 0.0009(19)
C5 0.012(2) 0.016(2) 0.008(2) -0.0032(19) 0.0033(17) -0.0005(19)
C6 0.012(2) 0.021(2) 0.010(2) 0.0003(19) -0.0017(18) 0.006(2)
C7 0.020(2) 0.018(2) 0.008(2) 0.0036(18) 0.005(2) 0.006(2)
C8 0.013(2) 0.015(2) 0.017(2) -0.0006(19) 0.004(2) -0.0006(18)
C9 0.008(2) 0.014(2) 0.009(2) -0.0008(18) 0.0057(17) 0.0024(18)
C10 0.011(2) 0.024(2) 0.010(2) 0.0013(18) -0.0020(18) -0.0031(19)
C11 0.013(2) 0.040(3) 0.022(3) 0.004(2) -0.003(2) -0.003(2)
C12 0.021(2) 0.028(3) 0.026(3) -0.005(2) -0.003(2) -0.007(2)
C13 0.010(2) 0.018(2) 0.013(2) 0.0019(18) -0.0025(18) -0.0042(18)
C14 0.016(2) 0.028(3) 0.021(3) -0.006(2) 0.001(2) -0.002(2)
C15 0.015(2) 0.030(3) 0.021(2) -0.004(2) -0.005(2) 0.003(2)
C16 0.010(2) 0.010(2) 0.009(2) 0.0013(17) 0.0060(18) 0.0042(18)
C17 0.010(2) 0.017(2) 0.011(2) -0.0005(19) 0.0030(19) 0.0055(18)
C18 0.014(2) 0.029(3) 0.012(2) 0.003(2) -0.0051(19) 0.005(2)
C19 0.021(3) 0.020(2) 0.017(2) 0.011(2) 0.002(2) -0.001(2)
C20 0.016(2) 0.015(2) 0.023(2) 0.003(2) 0.003(2) -0.0025(19)
C21 0.007(2) 0.015(2) 0.013(2) -0.0003(18) 0.0026(18) 0.0011(18)
C22 0.013(2) 0.020(2) 0.013(2) 0.0030(19) -0.0008(19) -0.0024(19)
C23 0.012(2) 0.033(3) 0.019(2) 0.001(2) -0.0028(19) -0.004(2)
C24 0.012(2) 0.037(3) 0.027(3) 0.001(2) 0.005(2) -0.002(2)
C25 0.013(2) 0.017(2) 0.014(2) 0.0037(19) -0.0012(19) -0.0006(18)
C26 0.015(2) 0.030(3) 0.025(3) -0.002(2) -0.001(2) -0.003(2)
C27 0.017(2) 0.030(3) 0.022(2) -0.003(2) 0.000(2) -0.005(2)
C28 0.008(2) 0.020(2) 0.010(2) -0.0017(19) -0.0022(18) -0.0003(18)
C29 0.012(2) 0.017(2) 0.017(2) -0.0009(19) -0.0034(19) 0.0008(18)
C30 0.014(2) 0.024(3) 0.012(2) -0.002(2) 0.0006(19) -0.0009(19)
C31 0.017(2) 0.019(3) 0.013(2) -0.007(2) -0.0002(19) 0.0009(19)
C32 0.014(2) 0.014(2) 0.024(3) -0.001(2) -0.001(2) 0.0017(19)
C33 0.010(2) 0.013(2) 0.016(2) -0.0011(18) -0.0009(18) -0.0006(18)
C34 0.018(2) 0.020(2) 0.005(2) -0.0037(18) 0.0021(18) 0.0017(19)
C35 0.019(2) 0.022(3) 0.010(2) -0.0012(19) 0.0061(19) -0.001(2)
C36 0.017(2) 0.028(3) 0.012(2) -0.003(2) 0.0064(19) -0.005(2)
C37 0.024(3) 0.018(2) 0.010(2) -0.0020(19) 0.008(2) -0.003(2)
C38 0.023(3) 0.023(2) 0.010(2) 0.0006(19) 0.001(2) 0.008(2)
C39 0.015(2) 0.022(2) 0.009(2) -0.0033(19) 0.0030(19) 0.0023(19)
C40 0.016(2) 0.032(3) 0.026(3) -0.004(2) 0.000(2) 0.001(2)
C41 0.017(2) 0.027(3) 0.017(2) 0.004(2) -0.0001(19) 0.006(2)
C42 0.041(3) 0.026(3) 0.021(3) 0.003(2) 0.006(2) -0.003(2)
C43 0.016(2) 0.010(2) 0.013(2) -0.0012(17) 0.0030(19) 0.0031(19)
C44 0.015(2) 0.011(2) 0.014(2) -0.0009(18) 0.0002(19) 0.0008(18)
C45 0.015(2) 0.015(2) 0.014(2) -0.0022(19) -0.0052(19) 0.0016(19)
C46 0.018(2) 0.012(2) 0.019(2) 0.0019(18) 0.004(2) 0.0036(19)
C47 0.011(2) 0.015(2) 0.023(3) 0.0002(19) 0.006(2) 0.0001(18)
C48 0.014(2) 0.011(2) 0.020(3) -0.0042(19) 0.003(2) 0.0032(19)
C49 0.013(2) 0.026(3) 0.022(2) 0.001(2) 0.001(2) -0.004(2)
C50 0.014(2) 0.022(3) 0.025(3) -0.001(2) 0.000(2) -0.0011(19)
C51 0.024(2) 0.022(2) 0.021(2) 0.0035(19) 0.004(2) 0.000(2)
C52 0.038(3) 0.028(3) 0.021(3) 0.000(2) 0.003(2) 0.001(2)
C53 0.022(3) 0.036(3) 0.024(2) 0.003(2) 0.000(2) 0.005(2)
C54 0.037(3) 0.030(3) 0.025(3) 0.004(2) 0.008(2) 0.005(2)
C55 0.041(3) 0.027(3) 0.018(3) 0.004(2) 0.003(2) -0.009(2)
C56 0.024(3) 0.039(3) 0.026(3) 0.011(2) 0.005(2) -0.004(2)
C57 0.023(3) 0.036(3) 0.022(3) 0.008(2) 0.010(2) 0.009(2)
C59 0.019(3) 0.018(3) 0.033(3) -0.011(2) 0.000(2) 0.008(2)
C60 0.021(3) 0.016(3) 0.044(3) -0.010(2) 0.006(3) 0.001(2)
C61 0.026(3) 0.029(3) 0.031(3) 0.003(2) 0.008(2) 0.004(2)
C62 0.028(3) 0.031(3) 0.033(3) -0.003(2) -0.001(2) 0.011(2)
C63 0.012(2) 0.032(3) 0.034(3) -0.007(2) 0.004(2) 0.000(2)
C64 0.027(3) 0.023(3) 0.022(3) 0.000(2) 0.008(2) 0.007(2)
C65 0.037(3) 0.039(3) 0.037(3) -0.013(2) -0.012(3) 0.007(2)
C58 0.049(4) 0.040(3) 0.050(3) -0.009(3) 0.001(3) -0.005(3)

loop_
_atom_type_symbol
_atom_type_description
_atom_type_scat_dispersion_real
_atom_type_scat_dispersion_imag
_atom_type_scat_source
C C 0.0033 0.0016 'International Tables Vol C Tables 4.2.6.8 and 6.1.1.4'
H H 0.0000 0.0000 'International Tables Vol C Tables 4.2.6.8 and 6.1.1.4'
N N 0.0061 0.0033 'International Tables Vol C Tables 4.2.6.8 and 6.1.1.4'
Cl Cl 0.1484 0.1585 'International Tables Vol C Tables 4.2.6.8 and 6.1.1.4'
Co Co 0.3494 0.9721 'International Tables Vol C Tables 4.2.6.8 and 6.1.1.4'

loop_
_geom_angle_atom_site_label_1
_geom_angle_atom_site_label_2
_geom_angle_atom_site_label_3
_geom_angle
N3 Co1 C1 116.80(15)
N3 Co1 Cl1 118.65(11)
C1 Co1 Cl1 105.86(11)
C1 N1 C2 112.4(3)
C1 N1 C4 125.4(3)
C2 N1 C4 122.1(3)
C1 N2 C3 111.9(3)
C1 N2 C16 129.8(3)
C3 N2 C16 118.3(3)
C28 N3 Co1 126.9(3)
C28 N3 H3N 115(3)
Co1 N3 H3N 118(3)
N1 C1 N2 102.3(3)
N1 C1 Co1 118.0(3)
N2 C1 Co1 138.7(3)
C3 C2 N1 106.2(3)
C3 C2 H2 132(2)
N1 C2 H2 121(2)
C2 C3 N2 107.2(3)
C2 C3 H3 126.4
N2 C3 H3 126.4
C9 C4 C5 123.8(4)
C9 C4 N1 117.3(3)
C5 C4 N1 118.9(3)
C6 C5 C4 116.8(4)
C6 C5 C10 121.4(3)
C4 C5 C10 121.8(3)
C7 C6 C5 120.9(4)
C7 C6 H6 119.6
C5 C6 H6 119.6
C6 C7 C8 121.0(4)
C6 C7 H7 119.5
C8 C7 H7 119.5
C7 C8 C9 120.7(4)
C7 C8 H8 119.6
C9 C8 H8 119.6
C8 C9 C4 116.7(3)
C8 C9 C13 121.3(3)
C4 C9 C13 122.0(3)
C5 C10 C11 112.7(3)
C5 C10 C12 110.9(3)
C11 C10 C12 109.9(3)
C5 C10 H10 107.7
C11 C10 H10 107.7
C12 C10 H10 107.7
C10 C11 H11A 109.5
C10 C11 H11B 109.5
H11A C11 H11B 109.5
C10 C11 H11C 109.5
H11A C11 H11C 109.5
H11B C11 H11C 109.5
C10 C12 H12A 109.5
C10 C12 H12B 109.5
H12A C12 H12B 109.5
C10 C12 H12C 109.5
H12A C12 H12C 109.5
H12B C12 H12C 109.5
C14 C13 C9 112.1(3)
C14 C13 C15 110.2(3)
C9 C13 C15 111.5(3)
C14 C13 H13 107.6
C9 C13 H13 107.6
C15 C13 H13 107.6
C13 C14 H14A 109.5
C13 C14 H14B 109.5
H14A C14 H14B 109.5
C13 C14 H14C 109.5
H14A C14 H14C 109.5
H14B C14 H14C 109.5
C13 C15 H15A 109.5
C13 C15 H15B 109.5
H15A C15 H15B 109.5
C13 C15 H15C 109.5
H15A C15 H15C 109.5
H15B C15 H15C 109.5
C17 C16 C21 123.5(3)
C17 C16 N2 118.4(3)
C21 C16 N2 117.5(3)
C18 C17 C16 116.9(4)
C18 C17 C22 120.9(3)
C16 C17 C22 122.1(3)
C19 C18 C17 121.1(4)
C19 C18 H18 119.5
C17 C18 H18 119.5
C18 C19 C20 120.6(4)
C18 C19 H19 119.7
C20 C19 H19 119.7
C19 C20 C21 121.4(4)
C19 C20 H20 119.3
C21 C20 H20 119.3
C20 C21 C16 116.5(4)
C20 C21 C25 121.6(3)
C16 C21 C25 122.0(3)
C17 C22 C24 111.9(3)
C17 C22 C23 113.2(3)
C24 C22 C23 108.7(3)
C17 C22 H22 107.6
C24 C22 H22 107.6
C23 C22 H22 107.6
C22 C23 H23A 109.5
C22 C23 H23B 109.5
H23A C23 H23B 109.5
C22 C23 H23C 109.5
H23A C23 H23C 109.5
H23B C23 H23C 109.5
C22 C24 H24A 109.5
C22 C24 H24B 109.5
H24A C24 H24B 109.5
C22 C24 H24C 109.5
H24A C24 H24C 109.5
H24B C24 H24C 109.5
C21 C25 C26 112.0(3)
C21 C25 C27 111.9(3)
C26 C25 C27 110.5(3)
C21 C25 H25 107.4
C26 C25 H25 107.4
C27 C25 H25 107.4
C25 C26 H26A 109.5
C25 C26 H26B 109.5
H26A C26 H26B 109.5
C25 C26 H26C 109.5
H26A C26 H26C 109.5
H26B C26 H26C 109.5
C25 C27 H27A 109.5
C25 C27 H27B 109.5
H27A C27 H27B 109.5
C25 C27 H27C 109.5
H27A C27 H27C 109.5
H27B C27 H27C 109.5
N3 C28 C33 125.1(3)
N3 C28 C29 117.8(3)
C33 C28 C29 117.1(3)
C30 C29 C28 120.4(4)
C30 C29 C34 120.6(4)
C28 C29 C34 118.8(3)
C31 C30 C29 122.3(4)
C31 C30 H30 118.8
C29 C30 H30 118.8
C30 C31 C32 118.0(4)
C30 C31 H31 121.0
C32 C31 H31 121.0
C33 C32 C31 122.0(4)
C33 C32 H32 119.0
C31 C32 H32 119.0
C32 C33 C28 120.0(4)
C32 C33 C43 118.4(3)
C28 C33 C43 121.3(3)
C35 C34 C39 119.9(4)
C35 C34 C29 119.2(4)
C39 C34 C29 120.9(4)
C36 C35 C34 119.2(4)
C36 C35 C40 119.8(4)
C34 C35 C40 120.8(4)
C35 C36 C37 122.2(4)
C35 C36 H36 118.9
C37 C36 H36 118.9
C38 C37 C36 118.2(4)
C38 C37 C42 121.0(4)
C36 C37 C42 120.7(4)
C37 C38 C39 122.2(4)
C37 C38 H38 118.9
C39 C38 H38 118.9
C38 C39 C34 118.3(4)
C38 C39 C41 120.6(4)
C34 C39 C41 120.9(4)
C35 C40 H40A 109.5
C35 C40 H40B 109.5
H40A C40 H40B 109.5
C35 C40 H40C 109.5
H40A C40 H40C 109.5
H40B C40 H40C 109.5
C39 C41 H41A 109.5
C39 C41 H41B 109.5
H41A C41 H41B 109.5
C39 C41 H41C 109.5
H41A C41 H41C 109.5
H41B C41 H41C 109.5
C37 C42 H42A 109.5
C37 C42 H42B 109.5
H42A C42 H42B 109.5
C37 C42 H42C 109.5
H42A C42 H42C 109.5
H42B C42 H42C 109.5
C48 C43 C44 119.8(4)
C48 C43 C33 120.9(4)
C44 C43 C33 119.2(3)
C45 C44 C43 119.0(4)
C45 C44 C49 119.7(4)
C43 C44 C49 121.2(3)
C46 C45 C44 122.2(4)
C46 C45 H45 118.9
C44 C45 H45 118.9
C47 C46 C45 117.7(4)
C47 C46 C51 121.5(4)
C45 C46 C51 120.7(4)
C46 C47 C48 122.6(4)
C46 C47 H47 118.7
C48 C47 H47 118.7
C47 C48 C43 118.6(4)
C47 C48 C50 119.8(4)
C43 C48 C50 121.6(4)
C44 C49 H49A 109.5
C44 C49 H49B 109.5
H49A C49 H49B 109.5
C44 C49 H49C 109.5
H49A C49 H49C 109.5
H49B C49 H49C 109.5
C48 C50 H50A 109.5
C48 C50 H50B 109.5
H50A C50 H50B 109.5
C48 C50 H50C 109.5
H50A C50 H50C 109.5
H50B C50 H50C 109.5
C46 C51 H51A 109.5
C46 C51 H51B 109.5
H51A C51 H51B 109.5
C46 C51 H51C 109.5
H51A C51 H51C 109.5
H51B C51 H51C 109.5
C53 C52 C57 117.8(4)
C53 C52 C58 121.4(4)
C57 C52 C58 120.8(4)
C52 C53 C54 121.4(4)
C52 C53 H53 119.3
C54 C53 H53 119.3
C55 C54 C53 120.1(4)
C55 C54 H54 119.9
C53 C54 H54 119.9
C54 C55 C56 119.3(4)
C54 C55 H55 120.4
C56 C55 H55 120.4
C57 C56 C55 120.3(4)
C57 C56 H56 119.9
C55 C56 H56 119.9
C56 C57 C52 121.1(4)
C56 C57 H57 119.5
C52 C57 H57 119.5
C60 C59 C64 118.1(4)
C60 C59 C65 120.7(4)
C64 C59 C65 121.2(4)
C61 C60 C59 121.1(4)
C61 C60 H60 119.5
C59 C60 H60 119.5
C62 C61 C60 120.0(4)
C62 C61 H61 120.0
C60 C61 H61 120.0
C61 C62 C63 119.5(4)
C61 C62 H62 120.3
C63 C62 H62 120.3
C64 C63 C62 120.2(4)
C64 C63 H63 119.9
C62 C63 H63 119.9
C63 C64 C59 121.1(4)
C63 C64 H64 119.4
C59 C64 H64 119.4
C59 C65 H65A 109.5
C59 C65 H65B 109.5
H65A C65 H65B 109.5
C59 C65 H65C 109.5
H65A C65 H65C 109.5
H65B C65 H65C 109.5
C52 C58 H58A 109.5
C52 C58 H58B 109.5
H58A C58 H58B 109.5
C52 C58 H58C 109.5
H58A C58 H58C 109.5
H58B C58 H58C 109.5

loop_
_geom_bond_atom_site_label_1
_geom_bond_atom_site_label_2
_geom_bond_distance
Co1 N3 1.907(3)
Co1 C1 2.071(4)
Co1 Cl1 2.2395(11)
N1 C1 1.364(5)
N1 C2 1.386(5)
N1 C4 1.445(5)
N2 C1 1.365(5)
N2 C3 1.384(5)
N2 C16 1.454(5)
N3 C28 1.360(5)
N3 H3N 0.859(19)
C2 C3 1.329(5)
C2 H2 0.92(4)
C3 H3 0.9500
C4 C9 1.394(5)
C4 C5 1.396(5)
C5 C6 1.385(5)
C5 C10 1.521(5)
C6 C7 1.376(5)
C6 H6 0.9500
C7 C8 1.377(5)
C7 H7 0.9500
C8 C9 1.391(5)
C8 H8 0.9500
C9 C13 1.524(5)
C10 C11 1.527(5)
C10 C12 1.532(5)
C10 H10 1.0000
C11 H11A 0.9800
C11 H11B 0.9800
C11 H11C 0.9800
C12 H12A 0.9800
C12 H12B 0.9800
C12 H12C 0.9800
C13 C14 1.523(5)
C13 C15 1.525(5)
C13 H13 1.0000
C14 H14A 0.9800
C14 H14B 0.9800
C14 H14C 0.9800
C15 H15A 0.9800
C15 H15B 0.9800
C15 H15C 0.9800
C16 C17 1.397(5)
C16 C21 1.407(5)
C17 C18 1.395(5)
C17 C22 1.519(5)
C18 C19 1.375(6)
C18 H18 0.9500
C19 C20 1.380(6)
C19 H19 0.9500
C20 C21 1.390(5)
C20 H20 0.9500
C21 C25 1.516(5)
C22 C24 1.537(6)
C22 C23 1.538(5)
C22 H22 1.0000
C23 H23A 0.9800
C23 H23B 0.9800
C23 H23C 0.9800
C24 H24A 0.9800
C24 H24B 0.9800
C24 H24C 0.9800
C25 C26 1.519(6)
C25 C27 1.525(5)
C25 H25 1.0000
C26 H26A 0.9800
C26 H26B 0.9800
C26 H26C 0.9800
C27 H27A 0.9800
C27 H27B 0.9800
C27 H27C 0.9800
C28 C33 1.416(5)
C28 C29 1.431(5)
C29 C30 1.378(5)
C29 C34 1.496(5)
C30 C31 1.371(6)
C30 H30 0.9500
C31 C32 1.393(6)
C31 H31 0.9500
C32 C33 1.388(5)
C32 H32 0.9500
C33 C43 1.503(5)
C34 C35 1.406(6)
C34 C39 1.411(5)
C35 C36 1.378(6)
C35 C40 1.506(6)
C36 C37 1.390(6)
C36 H36 0.9500
C37 C38 1.379(6)
C37 C42 1.505(6)
C38 C39 1.401(5)
C38 H38 0.9500
C39 C41 1.510(6)
C40 H40A 0.9800
C40 H40B 0.9800
C40 H40C 0.9800
C41 H41A 0.9800
C41 H41B 0.9800
C41 H41C 0.9800
C42 H42A 0.9800
C42 H42B 0.9800
C42 H42C 0.9800
C43 C48 1.403(5)
C43 C44 1.407(5)
C44 C45 1.393(5)
C44 C49 1.504(5)
C45 C46 1.386(5)
C45 H45 0.9500
C46 C47 1.382(6)
C46 C51 1.505(5)
C47 C48 1.398(6)
C47 H47 0.9500
C48 C50 1.506(5)
C49 H49A 0.9800
C49 H49B 0.9800
C49 H49C 0.9800
C50 H50A 0.9800
C50 H50B 0.9800
C50 H50C 0.9800
C51 H51A 0.9800
C51 H51B 0.9800
C51 H51C 0.9800
C52 C53 1.373(6)
C52 C57 1.399(6)
C52 C58 1.497(6)
C53 C54 1.392(6)
C53 H53 0.9500
C54 C55 1.376(6)
C54 H54 0.9500
C55 C56 1.384(6)
C55 H55 0.9500
C56 C57 1.377(6)
C56 H56 0.9500
C57 H57 0.9500
C59 C60 1.385(6)
C59 C64 1.389(6)
C59 C65 1.508(6)
C60 C61 1.382(6)
C60 H60 0.9500
C61 C62 1.380(6)
C61 H61 0.9500
C62 C63 1.382(6)
C62 H62 0.9500
C63 C64 1.374(6)
C63 H63 0.9500
C64 H64 0.9500
C65 H65A 0.9800
C65 H65B 0.9800
C65 H65C 0.9800
C58 H58A 0.9800
C58 H58B 0.9800
C58 H58C 0.9800
